data_7111508
loop_
_publ_author_name
'Hitchcock, Peter B.'
'Lappert, Michael F.'
'Protchenko, Andrey V.'

_publ_section_title
;
 Facile formation of a homoleptic Ce(iv) amide via aerobic oxidation
;
_journal_issue 33
_journal_name_full 'Chemical Communications'
_journal_page_first 3546
_journal_page_last 3548
_journal_paper_doi 10.1039/b607429d
_journal_year 2006
_chemical_absolute_configuration unk
_chemical_compound_source 'synthesis as described'
_chemical_formula_moiety 'C48 H88 Ce N4'
_chemical_formula_sum 'C48 H88 Ce N4'
_chemical_formula_weight 861.34
_chemical_name_systematic
;
?
;
_space_group_IT_number 81
_symmetry_cell_setting tetragonal
_symmetry_Int_Tables_number 81
_symmetry_space_group_name_Hall 'P -4'
_symmetry_space_group_name_H-M 'P -4'
_atom_sites_solution_hydrogens geom
_atom_sites_solution_primary direct
_atom_sites_solution_secondary difmap
_audit_conform_dict_location ftp://ftp.iucr.org/pub/cif_core.dic
_audit_conform_dict_name cif_core.dic
_audit_conform_dict_version 2.2
_audit_creation_date 2004-12-10T10:27:10-00:00
_audit_creation_method 'WinGX routine CIF_UPDATE'
_cell_angle_alpha 90
_cell_angle_beta 90
_cell_angle_gamma 90
_cell_formula_units_Z 4
_cell_length_a 21.1876(5)
_cell_length_b 21.1876(5)
_cell_length_c 10.3198(3)
_cell_measurement_reflns_used 19600
_cell_measurement_temperature 173(2)
_cell_measurement_theta_max 26.022
_cell_measurement_theta_min 3.395
_cell_measurement_wavelength 0.71073
_cell_volume 4632.7(2)
_computing_cell_refinement 'HKL Scalepack (Otwinowski & Minor 1997)'
_computing_data_collection 'Collect (Nonius BV, 1997-2000)'
_computing_data_reduction 'HKL Denzo and Scalepack (Otwinowski & Minor 1997)'
_computing_molecular_graphics 'Ortep-3 for Windows (Farrugia, 1997)'
_computing_publication_material 'WinGX publication routines (Farrugia, 1999)'
_computing_structure_refinement 'SHELXL-97 (Sheldrick, 1997)'
_computing_structure_solution 'SHELXS-97 (Sheldrick, 1997)'
_diffrn_ambient_temperature 173(2)
_diffrn_detector 'CCD plate'
_diffrn_measured_fraction_theta_full 0.995
_diffrn_measured_fraction_theta_max 0.995
_diffrn_measurement_device '95mm CCD camera on \k-goniostat'
_diffrn_measurement_device_type KappaCCD
_diffrn_measurement_method 'CCD rotation images, thick slices'
_diffrn_orient_matrix_type 'by Nonius Collect from scalepack cell'
_diffrn_orient_matrix_UB_11 0.265666E-1
_diffrn_orient_matrix_UB_12 0.86946E-2
_diffrn_orient_matrix_UB_13 -0.780777E-1
_diffrn_orient_matrix_UB_21 0.389214E-1
_diffrn_orient_matrix_UB_22 -0.90125E-2
_diffrn_orient_matrix_UB_23 0.515934E-1
_diffrn_orient_matrix_UB_31 -0.26325E-2
_diffrn_orient_matrix_UB_32 -0.455058E-1
_diffrn_orient_matrix_UB_33 -0.251361E-1
_diffrn_radiation_monochromator graphite
_diffrn_radiation_probe x-ray
_diffrn_radiation_type MoK\a
_diffrn_radiation_wavelength 0.71073
_diffrn_reflns_av_R_equivalents 0.0543
_diffrn_reflns_av_unetI/netI 0.0782
_diffrn_reflns_limit_h_max 22
_diffrn_reflns_limit_h_min -25
_diffrn_reflns_limit_k_max 21
_diffrn_reflns_limit_k_min -26
_diffrn_reflns_limit_l_max 9
_diffrn_reflns_limit_l_min -12
_diffrn_reflns_number 20827
_diffrn_reflns_theta_full 26.01
_diffrn_reflns_theta_max 26.01
_diffrn_reflns_theta_min 3.47
_diffrn_source 'Enraf Nonius FR590'
_exptl_absorpt_coefficient_mu 1.018
_exptl_absorpt_correction_T_max 0.9868
_exptl_absorpt_correction_T_min 0.8501
_exptl_absorpt_correction_type multi-scan
_exptl_absorpt_process_details
;
[c.f. r.h. blessing, acta cryst. (1995), a51, 33-38]
;
_exptl_crystal_colour black
_exptl_crystal_density_diffrn 1.235
_exptl_crystal_density_method 'not measured'
_exptl_crystal_description needle
_exptl_crystal_F_000 1848
_exptl_crystal_size_max 0.1
_exptl_crystal_size_mid 0.05
_exptl_crystal_size_min 0.05
_refine_diff_density_max 1.632
_refine_diff_density_min -1.145
_refine_diff_density_rms 0.094
_refine_ls_abs_structure_details 'Flack H D (1983), Acta Cryst. A39, 876-881'
_refine_ls_abs_structure_Flack 0.510(18)
_refine_ls_extinction_method none
_refine_ls_goodness_of_fit_ref 1.006
_refine_ls_hydrogen_treatment constr
_refine_ls_matrix_type full
_refine_ls_number_parameters 478
_refine_ls_number_reflns 8991
_refine_ls_number_restraints 0
_refine_ls_restrained_S_all 1.006
_refine_ls_R_factor_all 0.0746
_refine_ls_R_factor_gt 0.0484
_refine_ls_shift/su_max 0.001
_refine_ls_shift/su_mean 0
_refine_ls_structure_factor_coef Fsqd
_refine_ls_weighting_details 'calc w=1/[\s^2^(Fo^2^)+(0.0372P)^2^+8.2990P] where P=(Fo^2^+2Fc^2^)/3'
_refine_ls_weighting_scheme calc
_refine_ls_wR_factor_gt 0.0956
_refine_ls_wR_factor_ref 0.106
_reflns_number_gt 7005
_reflns_number_total 8991
_reflns_threshold_expression >2sigma(I)
_cod_data_source_file b607429dsup1.cif
_cod_data_source_block (3)-dec1704
_cod_original_sg_symbol_H-M P-4
_cod_database_code 7111508

loop_
_symmetry_equiv_pos_as_xyz
'x, y, z'
'-x, -y, z'
'y, -x, -z'
'-y, x, -z'

loop_
_atom_site_label
_atom_site_type_symbol
_atom_site_fract_x
_atom_site_fract_y
_atom_site_fract_z
_atom_site_U_iso_or_equiv
_atom_site_adp_type
_atom_site_occupancy
_atom_site_symmetry_multiplicity
_atom_site_calc_flag
_atom_site_refinement_flags
Ce1 Ce 0.5 0.5 0 0.0255(3) Uani 1 4 d S
N1 N 0.5821(3) 0.4907(3) 0.1363(6) 0.0270(15) Uani 1 1 d .
C1 C 0.6343(4) 0.5306(3) 0.1848(7) 0.0305(17) Uani 1 1 d .
H1 H 0.6513 0.5107 0.2654 0.037 Uiso 1 1 calc R
C2 C 0.6882(3) 0.5345(3) 0.0858(7) 0.0364(17) Uani 1 1 d .
H2A H 0.7053 0.4917 0.0708 0.044 Uiso 1 1 calc R
H2B H 0.6713 0.5503 0.0025 0.044 Uiso 1 1 calc R
C3 C 0.7417(3) 0.5778(3) 0.1300(7) 0.0436(19) Uani 1 1 d .
H3A H 0.7736 0.581 0.0602 0.052 Uiso 1 1 calc R
H3B H 0.7625 0.5592 0.2069 0.052 Uiso 1 1 calc R
C4 C 0.7179(3) 0.6440(3) 0.1639(7) 0.0423(18) Uani 1 1 d .
H4A H 0.7529 0.6697 0.1991 0.051 Uiso 1 1 calc R
H4B H 0.7017 0.6651 0.0849 0.051 Uiso 1 1 calc R
C5 C 0.6658(3) 0.6388(4) 0.2632(8) 0.0459(19) Uani 1 1 d .
H5A H 0.6492 0.6816 0.2818 0.055 Uiso 1 1 calc R
H5B H 0.6835 0.6217 0.3447 0.055 Uiso 1 1 calc R
C6 C 0.6114(3) 0.5966(3) 0.2191(7) 0.0398(18) Uani 1 1 d .
H6A H 0.5796 0.5937 0.2892 0.048 Uiso 1 1 calc R
H6B H 0.5908 0.6157 0.1424 0.048 Uiso 1 1 calc R
C7 C 0.5773(3) 0.4281(3) 0.1943(7) 0.0326(17) Uani 1 1 d .
H7 H 0.5424 0.4061 0.1473 0.039 Uiso 1 1 calc R
C8 C 0.6362(3) 0.3868(3) 0.1765(8) 0.0349(16) Uani 1 1 d .
H8A H 0.6465 0.3845 0.083 0.042 Uiso 1 1 calc R
H8B H 0.6722 0.4072 0.2209 0.042 Uiso 1 1 calc R
C9 C 0.6289(4) 0.3199(3) 0.2287(7) 0.048(2) Uani 1 1 d .
H9A H 0.5981 0.2967 0.1745 0.057 Uiso 1 1 calc R
H9B H 0.6699 0.2978 0.223 0.057 Uiso 1 1 calc R
C10 C 0.6064(4) 0.3199(4) 0.3686(7) 0.045(2) Uani 1 1 d .
H10A H 0.5973 0.276 0.3958 0.054 Uiso 1 1 calc R
H10B H 0.6403 0.3365 0.425 0.054 Uiso 1 1 calc R
C11 C 0.5476(3) 0.3598(3) 0.3855(7) 0.0419(18) Uani 1 1 d .
H11A H 0.5354 0.3606 0.4781 0.05 Uiso 1 1 calc R
H11B H 0.5124 0.3409 0.3358 0.05 Uiso 1 1 calc R
C12 C 0.5592(3) 0.4271(3) 0.3383(7) 0.0366(17) Uani 1 1 d .
H12A H 0.5935 0.4464 0.39 0.044 Uiso 1 1 calc R
H12B H 0.5205 0.4526 0.3515 0.044 Uiso 1 1 calc R
Ce1B Ce 0 0 0 0.0140(2) Uani 1 4 d S
N1B N 0.0310(3) 0.0769(3) 0.1351(6) 0.0206(14) Uani 1 1 d .
C1B C 0.0919(3) 0.1010(3) 0.1839(7) 0.0218(15) Uani 1 1 d .
H1B H 0.0837 0.1231 0.2678 0.026 Uiso 1 1 calc R
C2B C 0.1214(3) 0.1494(3) 0.0893(7) 0.0263(15) Uani 1 1 d .
H2B1 H 0.1261 0.1295 0.003 0.032 Uiso 1 1 calc R
H2B2 H 0.0925 0.1858 0.08 0.032 Uiso 1 1 calc R
C3B C 0.1860(3) 0.1731(3) 0.1352(7) 0.0335(17) Uani 1 1 d .
H3B1 H 0.1808 0.1972 0.2166 0.04 Uiso 1 1 calc R
H3B2 H 0.2039 0.2019 0.0692 0.04 Uiso 1 1 calc R
C4B C 0.2320(3) 0.1182(3) 0.1583(6) 0.0339(17) Uani 1 1 d .
H4B1 H 0.2412 0.0968 0.0751 0.041 Uiso 1 1 calc R
H4B2 H 0.2722 0.1346 0.1939 0.041 Uiso 1 1 calc R
C5B C 0.2028(3) 0.0712(3) 0.2534(7) 0.0325(17) Uani 1 1 d .
H5B1 H 0.2315 0.0347 0.2633 0.039 Uiso 1 1 calc R
H5B2 H 0.1985 0.0916 0.3392 0.039 Uiso 1 1 calc R
C6B C 0.1384(3) 0.0476(3) 0.2099(6) 0.0254(15) Uani 1 1 d .
H6B1 H 0.1208 0.0196 0.2777 0.03 Uiso 1 1 calc R
H6B2 H 0.1435 0.0223 0.13 0.03 Uiso 1 1 calc R
C7B C -0.0253(3) 0.1041(3) 0.1956(7) 0.0204(15) Uani 1 1 d .
H7B H -0.0623 0.0853 0.1492 0.025 Uiso 1 1 calc R
C8B C -0.0311(3) 0.1762(3) 0.1782(7) 0.0244(14) Uani 1 1 d .
H8B1 H 0.0051 0.197 0.2213 0.029 Uiso 1 1 calc R
H8B2 H -0.029 0.1864 0.0847 0.029 Uiso 1 1 calc R
C9B C -0.0925(3) 0.2028(3) 0.2342(6) 0.0277(16) Uani 1 1 d .
H9B1 H -0.0921 0.2494 0.2272 0.033 Uiso 1 1 calc R
H9B2 H -0.1287 0.1868 0.1832 0.033 Uiso 1 1 calc R
C10B C -0.1007(3) 0.1840(3) 0.3755(6) 0.0282(15) Uani 1 1 d .
H10C H -0.0675 0.2046 0.4282 0.034 Uiso 1 1 calc R
H10D H -0.1422 0.1992 0.4069 0.034 Uiso 1 1 calc R
C11B C -0.0968(3) 0.1134(3) 0.3936(6) 0.0289(15) Uani 1 1 d .
H11C H -0.1326 0.0929 0.3485 0.035 Uiso 1 1 calc R
H11D H -0.0999 0.1031 0.487 0.035 Uiso 1 1 calc R
C12B C -0.0343(3) 0.0878(3) 0.3394(6) 0.0243(15) Uani 1 1 d .
H12C H 0.0012 0.1057 0.3898 0.029 Uiso 1 1 calc R
H12D H -0.0333 0.0413 0.3501 0.029 Uiso 1 1 calc R
Ce1C Ce 0 0.5 -0.34063(3) 0.01686(10) Uani 1 2 d S
N1C N 0.0766(2) 0.4670(2) -0.2071(5) 0.0222(12) Uani 1 1 d .
N2C N 0.0347(2) 0.5752(2) -0.4751(5) 0.0220(11) Uani 1 1 d .
C1C C 0.0976(3) 0.4053(3) -0.1576(6) 0.0252(14) Uani 1 1 d .
H1C H 0.1199 0.4122 -0.0733 0.03 Uiso 1 1 calc R
C2C C 0.1440(3) 0.3738(3) -0.2523(6) 0.0318(16) Uani 1 1 d .
H2C1 H 0.1242 0.3713 -0.3391 0.038 Uiso 1 1 calc R
H2C2 H 0.1823 0.4003 -0.2598 0.038 Uiso 1 1 calc R
C3C C 0.1633(3) 0.3071(3) -0.2093(7) 0.0358(17) Uani 1 1 d .
H3C1 H 0.1902 0.2877 -0.2768 0.043 Uiso 1 1 calc R
H3C2 H 0.1883 0.3099 -0.1285 0.043 Uiso 1 1 calc R
C4C C 0.1067(3) 0.2660(3) -0.1865(7) 0.0362(17) Uani 1 1 d .
H4C1 H 0.1205 0.2243 -0.1537 0.043 Uiso 1 1 calc R
H4C2 H 0.084 0.2593 -0.2692 0.043 Uiso 1 1 calc R
C5C C 0.0629(4) 0.2969(3) -0.0887(8) 0.033(2) Uani 1 1 d .
H5C1 H 0.085 0.3008 -0.0046 0.04 Uiso 1 1 calc R
H5C2 H 0.0255 0.2697 -0.0755 0.04 Uiso 1 1 calc R
C6C C 0.0415(3) 0.3620(3) -0.1336(7) 0.0322(17) Uani 1 1 d .
H6C1 H 0.0138 0.3809 -0.0669 0.039 Uiso 1 1 calc R
H6C2 H 0.0167 0.3578 -0.2145 0.039 Uiso 1 1 calc R
C7C C 0.1064(3) 0.5229(3) -0.1459(6) 0.0243(15) Uani 1 1 d .
H7C H 0.0896 0.5604 -0.1934 0.029 Uiso 1 1 calc R
C8C C 0.0882(3) 0.5327(3) -0.0028(5) 0.0253(15) Uani 1 1 d .
H8C1 H 0.0417 0.5333 0.0054 0.03 Uiso 1 1 calc R
H8C2 H 0.1045 0.4971 0.0496 0.03 Uiso 1 1 calc R
C9C C 0.1154(3) 0.5947(3) 0.0490(7) 0.0341(16) Uani 1 1 d .
H9C1 H 0.0957 0.6305 0.0022 0.041 Uiso 1 1 calc R
H9C2 H 0.1045 0.5989 0.142 0.041 Uiso 1 1 calc R
C10C C 0.1869(3) 0.5984(3) 0.0335(7) 0.0350(17) Uani 1 1 d .
H10E H 0.2071 0.5661 0.0893 0.042 Uiso 1 1 calc R
H10F H 0.2019 0.6404 0.0619 0.042 Uiso 1 1 calc R
C11C C 0.2063(4) 0.5873(4) -0.1088(8) 0.0329(19) Uani 1 1 d .
H11E H 0.1917 0.6231 -0.1624 0.04 Uiso 1 1 calc R
H11F H 0.2529 0.5854 -0.1148 0.04 Uiso 1 1 calc R
C12C C 0.1781(3) 0.5256(3) -0.1617(6) 0.0294(15) Uani 1 1 d .
H12E H 0.1887 0.5215 -0.2547 0.035 Uiso 1 1 calc R
H12F H 0.1972 0.4894 -0.1155 0.035 Uiso 1 1 calc R
C13C C 0.0973(3) 0.5945(3) -0.5259(6) 0.0241(14) Uani 1 1 d .
H13C H 0.0912 0.6135 -0.6137 0.029 Uiso 1 1 calc R
C14C C 0.1301(3) 0.6434(3) -0.4397(6) 0.0323(16) Uani 1 1 d .
H14A H 0.1045 0.6825 -0.4379 0.039 Uiso 1 1 calc R
H14B H 0.1327 0.6269 -0.3501 0.039 Uiso 1 1 calc R
C15C C 0.1960(4) 0.6587(4) -0.4878(8) 0.049(2) Uani 1 1 d .
H15A H 0.1932 0.6787 -0.5743 0.059 Uiso 1 1 calc R
H15B H 0.2162 0.6891 -0.4279 0.059 Uiso 1 1 calc R
C16C C 0.2359(3) 0.5996(4) -0.4966(7) 0.049(2) Uani 1 1 d .
H16A H 0.2414 0.5813 -0.4091 0.059 Uiso 1 1 calc R
H16B H 0.2782 0.6105 -0.5309 0.059 Uiso 1 1 calc R
C17C C 0.2049(4) 0.5517(5) -0.5845(9) 0.055(3) Uani 1 1 d .
H17A H 0.2033 0.5687 -0.6738 0.066 Uiso 1 1 calc R
H17B H 0.2306 0.5127 -0.5859 0.066 Uiso 1 1 calc R
C18C C 0.1389(4) 0.5360(3) -0.5402(8) 0.0343(18) Uani 1 1 d .
H18A H 0.1411 0.5139 -0.4558 0.041 Uiso 1 1 calc R
H18B H 0.1192 0.507 -0.6035 0.041 Uiso 1 1 calc R
C19C C -0.0203(3) 0.6055(3) -0.5390(6) 0.0245(15) Uani 1 1 d .
H19C H -0.0584 0.5893 -0.4924 0.029 Uiso 1 1 calc R
C20C C -0.0297(3) 0.5876(3) -0.6813(6) 0.0276(15) Uani 1 1 d .
H20A H -0.0315 0.541 -0.6891 0.033 Uiso 1 1 calc R
H20B H 0.0068 0.6027 -0.7325 0.033 Uiso 1 1 calc R
C21C C -0.0907(3) 0.6163(3) -0.7365(6) 0.0324(16) Uani 1 1 d .
H21A H -0.0949 0.6047 -0.829 0.039 Uiso 1 1 calc R
H21B H -0.1276 0.5988 -0.6896 0.039 Uiso 1 1 calc R
C22C C -0.0902(4) 0.6880(3) -0.7232(7) 0.0371(17) Uani 1 1 d .
H22A H -0.1304 0.7054 -0.7566 0.044 Uiso 1 1 calc R
H22B H -0.0553 0.7057 -0.7755 0.044 Uiso 1 1 calc R
C23C C -0.0817(4) 0.7072(3) -0.5791(8) 0.038(2) Uani 1 1 d .
H23A H -0.0788 0.7537 -0.5723 0.045 Uiso 1 1 calc R
H23B H -0.1188 0.6931 -0.5283 0.045 Uiso 1 1 calc R
C24C C -0.0224(3) 0.6776(3) -0.5243(7) 0.0322(17) Uani 1 1 d .
H24A H -0.0193 0.6884 -0.4312 0.039 Uiso 1 1 calc R
H24B H 0.0147 0.696 -0.5687 0.039 Uiso 1 1 calc R

loop_
_atom_site_aniso_label
_atom_site_aniso_U_11
_atom_site_aniso_U_22
_atom_site_aniso_U_33
_atom_site_aniso_U_23
_atom_site_aniso_U_13
_atom_site_aniso_U_12
Ce1 0.0261(3) 0.0261(3) 0.0245(6) 0 0 0
N1 0.024(3) 0.030(4) 0.027(3) 0.002(3) -0.005(2) 0.001(3)
C1 0.041(5) 0.027(4) 0.023(4) 0.001(3) -0.001(4) 0.001(4)
C2 0.029(4) 0.038(4) 0.042(4) -0.011(3) 0.002(3) 0.000(3)
C3 0.036(4) 0.050(5) 0.046(4) -0.001(4) -0.002(3) -0.008(4)
C4 0.041(4) 0.034(4) 0.052(5) -0.002(4) -0.006(4) -0.004(3)
C5 0.044(5) 0.043(5) 0.050(5) -0.011(4) 0.005(4) -0.013(4)
C6 0.044(4) 0.037(4) 0.039(4) 0.000(3) 0.007(3) -0.008(3)
C7 0.037(4) 0.031(4) 0.029(4) -0.006(3) -0.004(3) 0.000(3)
C8 0.039(4) 0.027(4) 0.039(4) 0.002(3) -0.001(4) -0.002(3)
C9 0.054(5) 0.040(5) 0.049(5) 0.008(4) -0.013(4) 0.003(4)
C10 0.061(5) 0.034(4) 0.041(4) 0.006(3) -0.008(4) -0.004(4)
C11 0.050(5) 0.043(4) 0.033(4) 0.009(3) -0.004(3) -0.005(4)
C12 0.039(4) 0.033(4) 0.038(4) 0.004(3) -0.005(3) 0.007(3)
Ce1B 0.0149(3) 0.0149(3) 0.0122(5) 0 0 0
N1B 0.020(3) 0.019(3) 0.023(3) -0.003(2) 0.001(3) 0.000(2)
C1B 0.024(4) 0.024(4) 0.017(3) -0.001(3) -0.002(3) -0.005(3)
C2B 0.025(4) 0.024(4) 0.030(4) 0.002(3) 0.002(3) 0.001(3)
C3B 0.034(4) 0.025(4) 0.041(4) 0.002(3) 0.004(3) -0.010(3)
C4B 0.027(4) 0.042(4) 0.032(4) -0.008(3) -0.001(3) -0.008(3)
C5B 0.020(4) 0.044(4) 0.033(4) -0.004(3) -0.008(3) 0.001(3)
C6B 0.026(4) 0.025(3) 0.025(4) 0.004(3) -0.002(3) -0.001(3)
C7B 0.020(3) 0.021(4) 0.020(4) -0.003(3) 0.001(3) 0.004(3)
C8B 0.039(4) 0.017(3) 0.018(3) 0.002(3) 0.000(3) -0.001(3)
C9B 0.031(4) 0.019(3) 0.033(4) 0.002(3) 0.002(3) 0.005(3)
C10B 0.036(4) 0.025(4) 0.024(3) -0.004(3) 0.007(3) 0.000(3)
C11B 0.034(4) 0.023(4) 0.029(4) -0.009(3) 0.007(3) 0.001(3)
C12B 0.033(4) 0.018(3) 0.022(4) -0.001(3) 0.001(3) -0.002(3)
Ce1C 0.0196(4) 0.0169(4) 0.0141(2) 0 0 -0.0002(3)
N1C 0.023(3) 0.022(3) 0.022(3) 0.003(2) -0.003(2) 0.001(2)
N2C 0.022(3) 0.024(3) 0.020(3) 0.002(2) 0.000(2) -0.001(2)
C1C 0.027(3) 0.030(4) 0.019(3) 0.005(3) -0.006(3) -0.002(3)
C2C 0.031(4) 0.033(4) 0.031(4) 0.002(3) -0.002(3) 0.008(3)
C3C 0.035(4) 0.033(4) 0.040(4) -0.001(3) -0.006(3) 0.009(3)
C4C 0.045(4) 0.023(4) 0.041(4) 0.004(3) -0.005(4) 0.008(3)
C5C 0.039(5) 0.024(4) 0.038(4) -0.001(3) 0.004(4) -0.005(3)
C6C 0.036(4) 0.029(4) 0.032(4) 0.004(3) -0.002(3) 0.007(4)
C7C 0.032(4) 0.026(4) 0.014(3) 0.007(3) -0.003(3) 0.003(3)
C8C 0.031(4) 0.026(4) 0.019(4) -0.002(3) 0.002(3) -0.006(3)
C9C 0.042(4) 0.035(4) 0.026(4) -0.011(3) 0.003(3) -0.002(3)
C10C 0.033(4) 0.043(4) 0.029(4) -0.006(3) -0.011(3) -0.003(3)
C11C 0.032(4) 0.034(5) 0.032(4) 0.002(4) -0.007(3) -0.013(4)
C12C 0.031(4) 0.031(4) 0.026(4) 0.005(3) -0.002(3) -0.002(3)
C13C 0.026(3) 0.028(4) 0.018(3) 0.007(3) -0.002(3) -0.004(3)
C14C 0.037(4) 0.033(4) 0.027(4) -0.004(3) -0.003(3) -0.011(3)
C15C 0.046(5) 0.057(5) 0.043(5) 0.012(4) -0.007(4) -0.028(4)
C16C 0.023(4) 0.080(7) 0.045(5) 0.000(4) 0.006(4) -0.017(4)
C17C 0.028(5) 0.099(8) 0.039(5) -0.019(5) 0.003(4) 0.004(5)
C18C 0.032(4) 0.035(4) 0.035(4) -0.013(3) 0.002(4) -0.006(4)
C19C 0.025(4) 0.030(4) 0.019(3) 0.004(3) 0.001(3) -0.002(3)
C20C 0.035(4) 0.027(4) 0.021(3) 0.001(3) 0.001(3) 0.003(3)
C21C 0.037(4) 0.035(4) 0.025(4) 0.002(3) -0.010(3) -0.006(3)
C22C 0.046(4) 0.027(4) 0.038(4) 0.012(3) -0.015(3) 0.003(3)
C23C 0.052(5) 0.015(4) 0.046(5) 0.005(3) 0.001(4) 0.008(4)
C24C 0.048(5) 0.019(4) 0.030(4) 0.001(3) 0.004(3) 0.001(3)

loop_
_atom_type_symbol
_atom_type_description
_atom_type_scat_dispersion_real
_atom_type_scat_dispersion_imag
_atom_type_scat_source
C C 0.0033 0.0016 'International Tables Vol C Tables 4.2.6.8 and 6.1.1.4'
H H 0 0 'International Tables Vol C Tables 4.2.6.8 and 6.1.1.4'
Ce Ce -0.2486 2.6331 'International Tables Vol C Tables 4.2.6.8 and 6.1.1.4'
N N 0.0061 0.0033 'International Tables Vol C Tables 4.2.6.8 and 6.1.1.4'

loop_
_geom_angle_atom_site_label_1
_geom_angle_atom_site_label_2
_geom_angle_atom_site_label_3
_geom_angle
_geom_angle_site_symmetry_1
_geom_angle_site_symmetry_3
N1 Ce1 N1 102.5(3) 4_655 3_565
N1 Ce1 N1 113.09(17) 4_655 .
N1 Ce1 N1 113.09(17) 3_565 .
N1 Ce1 N1 113.09(17) 4_655 2_665
N1 Ce1 N1 113.09(17) 3_565 2_665
N1 Ce1 N1 102.5(3) . 2_665
C7 N1 C1 115.7(6) . .
C7 N1 Ce1 106.4(4) . .
C1 N1 Ce1 137.8(5) . .
N1 C1 C6 111.4(6) . .
N1 C1 C2 111.2(6) . .
C6 C1 C2 110.1(6) . .
C3 C2 C1 112.7(6) . .
C2 C3 C4 111.9(6) . .
C5 C4 C3 109.3(6) . .
C4 C5 C6 113.0(6) . .
C1 C6 C5 111.5(6) . .
N1 C7 C12 115.3(6) . .
N1 C7 C8 114.3(6) . .
C12 C7 C8 108.1(6) . .
C9 C8 C7 113.9(6) . .
C10 C9 C8 111.6(7) . .
C11 C10 C9 111.5(6) . .
C10 C11 C12 110.6(6) . .
C11 C12 C7 111.2(6) . .
N1B Ce1B N1B 112.75(17) 4 .
N1B Ce1B N1B 112.75(17) 4 2
N1B Ce1B N1B 103.1(3) . 2
N1B Ce1B N1B 103.1(3) 4 3
N1B Ce1B N1B 112.75(17) . 3
N1B Ce1B N1B 112.75(17) 2 3
C7B N1B C1B 115.5(5) . .
C7B N1B Ce1B 108.2(4) . .
C1B N1B Ce1B 136.1(4) . .
N1B C1B C6B 111.6(5) . .
N1B C1B C2B 111.6(5) . .
C6B C1B C2B 110.0(5) . .
C3B C2B C1B 112.5(5) . .
C2B C3B C4B 111.5(5) . .
C5B C4B C3B 109.7(5) . .
C6B C5B C4B 112.8(5) . .
C5B C6B C1B 112.8(5) . .
N1B C7B C12B 115.1(5) . .
N1B C7B C8B 113.9(5) . .
C12B C7B C8B 109.0(6) . .
C9B C8B C7B 112.8(5) . .
C10B C9B C8B 111.3(5) . .
C11B C10B C9B 111.8(5) . .
C10B C11B C12B 110.6(5) . .
C7B C12B C11B 112.2(5) . .
N2C Ce1C N2C 103.4(3) 2_565 .
N2C Ce1C N1C 113.41(17) 2_565 .
N2C Ce1C N1C 111.44(17) . .
N2C Ce1C N1C 111.44(17) 2_565 2_565
N2C Ce1C N1C 113.41(17) . 2_565
N1C Ce1C N1C 104.1(3) . 2_565
C1C N1C C7C 115.5(5) . .
C1C N1C Ce1C 135.2(4) . .
C7C N1C Ce1C 108.8(3) . .
C13C N2C C19C 115.3(5) . .
C13C N2C Ce1C 135.2(4) . .
C19C N2C Ce1C 108.9(4) . .
N1C C1C C6C 110.8(5) . .
N1C C1C C2C 111.0(5) . .
C6C C1C C2C 109.9(5) . .
C3C C2C C1C 112.7(5) . .
C4C C3C C2C 111.5(6) . .
C3C C4C C5C 110.0(6) . .
C4C C5C C6C 111.7(6) . .
C5C C6C C1C 111.3(6) . .
N1C C7C C12C 114.1(5) . .
N1C C7C C8C 114.2(5) . .
C12C C7C C8C 110.2(5) . .
C9C C8C C7C 110.9(5) . .
C10C C9C C8C 112.3(5) . .
C9C C10C C11C 110.9(6) . .
C12C C11C C10C 111.3(6) . .
C7C C12C C11C 112.4(6) . .
N2C C13C C18C 109.0(5) . .
N2C C13C C14C 112.7(5) . .
C18C C13C C14C 110.1(5) . .
C15C C14C C13C 111.8(6) . .
C16C C15C C14C 110.9(6) . .
C15C C16C C17C 110.3(7) . .
C18C C17C C16C 111.7(7) . .
C17C C18C C13C 112.6(6) . .
N2C C19C C20C 114.9(5) . .
N2C C19C C24C 114.1(5) . .
C20C C19C C24C 109.7(6) . .
C19C C20C C21C 111.5(5) . .
C22C C21C C20C 110.8(5) . .
C21C C22C C23C 110.4(5) . .
C24C C23C C22C 110.2(6) . .
C23C C24C C19C 113.6(6) . .

loop_
_geom_bond_atom_site_label_1
_geom_bond_atom_site_label_2
_geom_bond_distance
_geom_bond_site_symmetry_2
Ce1 N1 2.247(6) 4_655
Ce1 N1 2.247(6) 3_565
Ce1 N1 2.247(6) .
Ce1 N1 2.247(6) 2_665
N1 C7 1.459(9) .
N1 C1 1.479(9) .
C1 C6 1.522(9) .
C1 C2 1.534(9) .
C2 C3 1.528(9) .
C3 C4 1.530(10) .
C4 C5 1.510(10) .
C5 C6 1.529(9) .
C7 C12 1.536(10) .
C7 C8 1.536(9) .
C8 C9 1.524(9) .
C9 C10 1.520(10) .
C10 C11 1.516(10) .
C11 C12 1.527(9) .
Ce1B N1B 2.242(6) 4
Ce1B N1B 2.242(6) .
Ce1B N1B 2.242(6) 2
Ce1B N1B 2.242(6) 3
N1B C7B 1.465(8) .
N1B C1B 1.476(8) .
C1B C6B 1.525(8) .
C1B C2B 1.547(9) .
C2B C3B 1.534(9) .
C3B C4B 1.535(9) .
C4B C5B 1.529(9) .
C5B C6B 1.520(8) .
C7B C12B 1.536(9) .
C7B C8B 1.544(8) .
C8B C9B 1.531(9) .
C9B C10B 1.521(9) .
C10B C11B 1.511(8) .
C11B C12B 1.537(8) .
Ce1C N2C 2.238(5) 2_565
Ce1C N2C 2.238(5) .
Ce1C N1C 2.240(5) .
Ce1C N1C 2.240(5) 2_565
N1C C1C 1.473(7) .
N1C C7C 1.484(8) .
N2C C13C 1.483(7) .
N2C C19C 1.486(8) .
C1C C6C 1.522(9) .
C1C C2C 1.539(8) .
C2C C3C 1.537(8) .
C3C C4C 1.499(9) .
C4C C5C 1.520(9) .
C5C C6C 1.525(10) .
C7C C12C 1.527(9) .
C7C C8C 1.540(8) .
C8C C9C 1.530(8) .
C9C C10C 1.527(9) .
C10C C11C 1.543(10) .
C11C C12C 1.538(9) .
C13C C18C 1.527(9) .
C13C C14C 1.530(8) .
C14C C15C 1.517(9) .
C15C C16C 1.514(11) .
C16C C17C 1.511(11) .
C17C C18C 1.509(10) .
C19C C20C 1.530(9) .
C19C C24C 1.535(9) .
C20C C21C 1.538(8) .
C21C C22C 1.526(9) .
C22C C23C 1.553(11) .
C23C C24C 1.513(10) .
